data_7716603
loop_
_publ_author_name
'Kallmeier, Fabian'
'Matthews, Aidan J. R.'
'Nelmes, Gareth R.'
'Lawson, Nina R.'
'Hicks, Jamie'

_publ_section_title
;
 Mechanochemical synthesis of iron aluminyl complexes.
;
_journal_issue 30
_journal_name_full 'Dalton transactions (Cambridge, England : 2003)'
_journal_page_first 12450
_journal_page_last 12454
_journal_paper_doi 10.1039/d4dt01774a
_journal_volume 53
_journal_year 2024
_chemical_formula_moiety 'C54 H67 Al Fe N2 O3'
_chemical_formula_sum 'C54 H67 Al Fe N2 O3'
_chemical_formula_weight 874.92
_space_group_crystal_system monoclinic
_space_group_IT_number 14
_space_group_name_Hall '-P 2ybc'
_space_group_name_H-M_alt 'P 1 21/c 1'
_atom_sites_solution_hydrogens geom
_audit_creation_date 2024-06-02
_audit_creation_method
;
Olex2 1.5
(compiled 2024.01.12 svn.r2f8d729c for OlexSys, GUI svn.r6928)
;
_audit_update_record
;
2024-06-02 deposited with the CCDC.	2024-07-09 downloaded from the CCDC.
;
_cell_angle_alpha 90
_cell_angle_beta 92.6500(10)
_cell_angle_gamma 90
_cell_formula_units_Z 4
_cell_length_a 11.10740(10)
_cell_length_b 18.5869(2)
_cell_length_c 23.6162(2)
_cell_measurement_reflns_used 16687
_cell_measurement_temperature 150.00(10)
_cell_measurement_theta_max 77.6960
_cell_measurement_theta_min 3.0310
_cell_volume 4870.40(8)
_computing_cell_refinement 'CrysAlisPro 1.171.42.85a (Rigaku OD, 2023)'
_computing_data_collection 'CrysAlisPro 1.171.42.85a (Rigaku OD, 2023)'
_computing_data_reduction 'CrysAlisPro 1.171.42.85a (Rigaku OD, 2023)'
_computing_molecular_graphics 'Olex2 1.5 (Dolomanov et al., 2009)'
_computing_publication_material 'Olex2 1.5 (Dolomanov et al., 2009)'
_computing_structure_refinement 'SHELXL 2019/3 (Sheldrick, 2015)'
_computing_structure_solution 'SHELXT 2018/2 (Sheldrick, 2018)'
_diffrn_ambient_temperature 150.15
_diffrn_detector_area_resol_mean 10.0000
_diffrn_detector_type HyPix
_diffrn_measured_fraction_theta_full 0.998
_diffrn_measured_fraction_theta_max 0.978
_diffrn_measurement_details
;
List of Runs (angles in degrees, time in seconds):

  # Type    Start    End  Width  t~exp~   \w     \q     \k     \f   Frames
#--------------------------------------------------------------------------
  1  \w   -105.00 -71.00   0.50    3.00    --  -46.57-136.00 -59.00   68
  2  \w   -113.00 -78.00   0.50    3.00    --  -46.57-134.00 119.00   70
  3  \w    -92.00 -50.00   0.50    3.00    --  -46.57 136.00   5.00   84
  4  \w     47.00  89.00   0.50    3.00    --   46.57-136.00 -59.00   84
  5  \w     44.00  69.00   0.50    3.00    --   46.57-134.00 119.00   50
  6  \w     99.00 141.00   0.50    9.00    --  107.75 134.00-173.00   84
  7  \w     92.00 118.00   0.50    9.00    --  107.75-134.00 119.00   52
  8  \w     81.00 117.00   0.50    9.00    --  107.75-136.00 -59.00   72
  9  \w    130.00 155.00   0.50    9.00    --  107.75 136.00   5.00   50
 10  \w     -4.00  23.00   0.50    3.00    --  -46.57  19.00 -60.00   54
 11  \w     -7.00  29.00   0.50    3.00    --  -46.57  19.00  90.00   72
 12  \w     -8.00  30.00   0.50    3.00    --  -46.57  19.00 -30.00   76
 13  \w     -2.00  27.00   0.50    3.00    --  -46.57  19.00   0.00   58
 14  \w     -8.00  30.00   0.50    3.00    --  -46.57  19.00  30.00   76
 15  \w     91.00 123.00   0.50    9.00    --  107.75  61.00  90.00   64
 16  \w     73.00 102.00   0.50    9.00    --  107.75-100.00 152.82   58
 17  \w     35.00  71.00   0.50    9.00    --  107.75 -45.00-120.00   72
 18  \w     90.00 123.00   0.50    9.00    --  107.75 -77.00 -60.00   66
 19  \w     35.00  71.00   0.50    9.00    --  107.75 -77.00 -60.00   72
 20  \w     32.00  57.00   0.50    9.00    --  107.75 -30.00-180.00   50
 21  \w     45.00  70.00   0.50    9.00    --  107.75-100.00 152.82   50
 22  \w     50.00  75.00   0.50    9.00    --  107.75 -95.00 120.00   50
 23  \w     96.00 165.00   0.50    9.00    --  107.75  30.00 120.00  138
 24  \w    109.00 172.00   0.50    9.00    --  107.75 125.00  30.00  126
 25  \w    130.00 157.00   0.50    9.00    --  107.75  61.00  90.00   54
 26  \w     40.00  71.00   0.50    9.00    --  107.75 -45.00 -60.00   62
 27  \w     42.00  68.00   0.50    9.00    --  107.75 -45.00 120.00   52
 28  \w     94.00 176.00   0.50    9.00    --  107.75 125.00 -60.00  164
 29  \w    102.00 176.00   0.50    9.00    --  107.75  45.00-120.00  148
 30  \w     75.00 109.00   0.50    9.00    --  107.75-109.00-165.33   68
 31  \w     52.00  93.00   0.50    9.00    --  107.75 -61.00  30.00   82
 32  \w     44.00 109.00   0.50    9.00    --  107.75-112.00 159.18  130
 33  \w     32.00  57.00   0.50    9.00    --  107.75 -30.00 120.00   50
;
_diffrn_measurement_device 'four-circle diffractometer'
_diffrn_measurement_device_type 'SuperNova, Dual, Cu at home/near, HyPix'
_diffrn_measurement_method '\w scans'
_diffrn_radiation_type CuK\a
_diffrn_radiation_wavelength 1.54184
_diffrn_reflns_av_R_equivalents 0.0454
_diffrn_reflns_av_unetI/netI 0.0400
_diffrn_reflns_Laue_measured_fraction_full 0.998
_diffrn_reflns_Laue_measured_fraction_max 0.978
_diffrn_reflns_limit_h_max 14
_diffrn_reflns_limit_h_min -12
_diffrn_reflns_limit_k_max 23
_diffrn_reflns_limit_k_min -22
_diffrn_reflns_limit_l_max 29
_diffrn_reflns_limit_l_min -29
_diffrn_reflns_number 43061
_diffrn_reflns_point_group_measured_fraction_full 0.998
_diffrn_reflns_point_group_measured_fraction_max 0.978
_diffrn_reflns_theta_full 67.684
_diffrn_reflns_theta_max 78.019
_diffrn_reflns_theta_min 3.027
_exptl_absorpt_coefficient_mu 2.988
_exptl_absorpt_correction_T_max 1.00000
_exptl_absorpt_correction_T_min 0.82151
_exptl_absorpt_correction_type multi-scan
_exptl_absorpt_process_details
;
CrysAlisPro 1.171.42.85a (Rigaku Oxford Diffraction, 2023)
Empirical absorption correction using spherical harmonics,
implemented in SCALE3 ABSPACK scaling algorithm.
;
_exptl_crystal_colour colourless
_exptl_crystal_colour_primary colourless
_exptl_crystal_density_diffrn 1.193
_exptl_crystal_description block
_exptl_crystal_F_000 1872
_exptl_crystal_size_max 0.06
_exptl_crystal_size_mid 0.06
_exptl_crystal_size_min 0.06
_refine_diff_density_max 0.297
_refine_diff_density_min -0.341
_refine_diff_density_rms 0.043
_refine_ls_extinction_method none
_refine_ls_goodness_of_fit_ref 1.041
_refine_ls_hydrogen_treatment constr
_refine_ls_matrix_type full
_refine_ls_number_parameters 597
_refine_ls_number_reflns 10185
_refine_ls_number_restraints 3
_refine_ls_restrained_S_all 1.042
_refine_ls_R_factor_all 0.0451
_refine_ls_R_factor_gt 0.0387
_refine_ls_shift/su_max 0.002
_refine_ls_shift/su_mean 0.000
_refine_ls_structure_factor_coef Fsqd
_refine_ls_weighting_details 'w=1/[\s^2^(Fo^2^)+(0.0405P)^2^+1.6793P] where P=(Fo^2^+2Fc^2^)/3'
_refine_ls_weighting_scheme calc
_refine_ls_wR_factor_gt 0.0920
_refine_ls_wR_factor_ref 0.0949
_reflns_Friedel_coverage 0.000
_reflns_number_gt 9027
_reflns_number_total 10185
_reflns_threshold_expression 'I > 2\s(I)'
_cod_data_source_file d4dt01774a2.cif
_cod_data_source_block (DippNON)AlFp
_cod_depositor_comments 'Adding full bibliography for 7716596--7716604.cif.'
_cod_database_code 7716603
_shelx_shelxl_version_number 2019/3
_shelx_space_group_comment
;
The symmetry employed for this shelxl refinement is uniquely defined
by the following loop, which should always be used as a source of
symmetry information in preference to the above space-group names.
They are only intended as comments.
;
_shelx_estimated_absorpt_t_max 0.841
_shelx_estimated_absorpt_t_min 0.841
_olex2_refinement_description
;
1. Fixed Uiso
 At 1.2 times of:
  All C(H) groups
 At 1.5 times of:
  All C(H,H,H) groups
2. Restrained distances
 C14-C17 \\sim C14-C17A
 with sigma of 0.02
 C14-C15 \\sim C14-C15A
 with sigma of 0.02
 C14-C16 \\sim C14-C16A
 with sigma of 0.02
3. Others
 Sof(C15A)=Sof(H15D)=Sof(H15E)=Sof(H15F)=Sof(C16A)=Sof(H16D)=Sof(H16E)=
 Sof(H16F)=Sof(C17A)=Sof(H17D)=Sof(H17E)=Sof(H17F)=1-FVAR(1)
 Sof(C15)=Sof(H15A)=Sof(H15B)=Sof(H15C)=Sof(C16)=Sof(H16A)=Sof(H16B)=Sof(H16C)=
 Sof(C17)=Sof(H17A)=Sof(H17B)=Sof(H17C)=FVAR(1)
4.a Ternary CH refined with riding coordinates:
 C30(H30), C33(H33), C42(H42), C45(H45)
4.b Aromatic/amide H refined with riding coordinates:
 C3(H3), C5(H5), C9(H9), C11(H11), C26(H26), C27(H27), C28(H28), C38(H38),
 C39(H39), C40(H40), C50(H50), C51(H51), C52(H52), C53(H53), C54(H54)
4.c Idealised Me refined as rotating group:
 C15(H15A,H15B,H15C), C15A(H15D,H15E,H15F), C16(H16A,H16B,H16C), C16A(H16D,
 H16E,H16F), C17(H17A,H17B,H17C), C17A(H17D,H17E,H17F), C18(H18A,H18B,H18C),
 C19(H19A,H19B,H19C), C21(H21A,H21B,H21C), C22(H22A,H22B,H22C), C23(H23A,H23B,
 H23C), C31(H31A,H31B,H31C), C32(H32A,H32B,H32C), C34(H34A,H34B,H34C), C35(H35A,
 H35B,H35C), C43(H43A,H43B,H43C), C44(H44A,H44B,H44C), C46(H46A,H46B,H46C),
 C47(H47A,H47B,H47C)
;
_olex2_submission_special_instructions 'No special instructions were received'
_oxdiff_exptl_absorpt_empirical_details
;
Empirical correction (ABSPACK) includes:
- Absorption correction using spherical harmonics
- Frame scaling
;

loop_
_space_group_symop_operation_xyz
'x, y, z'
'-x, y+1/2, -z+1/2'
'-x, -y, -z'
'x, -y-1/2, z-1/2'

loop_
_atom_site_label
_atom_site_type_symbol
_atom_site_fract_x
_atom_site_fract_y
_atom_site_fract_z
_atom_site_U_iso_or_equiv
_atom_site_adp_type
_atom_site_occupancy
_atom_site_site_symmetry_order
_atom_site_calc_flag
_atom_site_refinement_flags_posn
_atom_site_refinement_flags_adp
_atom_site_refinement_flags_occupancy
_atom_site_disorder_assembly
_atom_site_disorder_group
Fe1 Fe 0.35545(2) 0.80196(2) 0.80525(2) 0.02347(7) Uani 1 1 d . . . . .
Al1 Al 0.31160(4) 0.78587(2) 0.70623(2) 0.01963(10) Uani 1 1 d . . . . .
O1 O 0.42105(9) 0.71850(5) 0.67098(4) 0.0193(2) Uani 1 1 d . . . . .
O2 O 0.59733(11) 0.76831(8) 0.77244(6) 0.0398(3) Uani 1 1 d . . . . .
O3 O 0.28802(12) 0.65147(7) 0.80938(6) 0.0395(3) Uani 1 1 d . . . . .
N1 N 0.37136(11) 0.85385(7) 0.65614(6) 0.0208(3) Uani 1 1 d . . . . .
N2 N 0.19006(11) 0.72114(7) 0.67942(6) 0.0225(3) Uani 1 1 d . . . . .
C1 C 0.47007(12) 0.75055(8) 0.62229(6) 0.0195(3) Uani 1 1 d . . . . .
C2 C 0.44088(13) 0.82299(8) 0.61464(7) 0.0207(3) Uani 1 1 d . . . . .
C3 C 0.48072(14) 0.85399(8) 0.56497(7) 0.0233(3) Uani 1 1 d . . . . .
H3 H 0.464933 0.903401 0.557478 0.028 Uiso 1 1 calc R U . . .
C4 C 0.54367(14) 0.81332(9) 0.52599(7) 0.0238(3) Uani 1 1 d . . . . .
C5 C 0.56780(13) 0.74047(9) 0.53671(7) 0.0235(3) Uani 1 1 d . . . . .
H5 H 0.610473 0.713238 0.510123 0.028 Uiso 1 1 calc R U . . .
C6 C 0.52995(13) 0.70719(8) 0.58604(7) 0.0214(3) Uani 1 1 d . . . . .
C7 C 0.54436(14) 0.62744(8) 0.60234(7) 0.0244(3) Uani 1 1 d . . . . .
C8 C 0.42014(14) 0.60473(8) 0.62237(7) 0.0230(3) Uani 1 1 d . . . . .
C9 C 0.35395(15) 0.54474(9) 0.60402(7) 0.0263(3) Uani 1 1 d . . . . .
H9 H 0.392095 0.508051 0.583330 0.032 Uiso 1 1 calc R U . . .
C10 C 0.23174(15) 0.53777(9) 0.61566(7) 0.0269(3) Uani 1 1 d . . . . .
C11 C 0.17346(14) 0.59377(9) 0.64312(7) 0.0255(3) Uani 1 1 d . . . . .
H11 H 0.090029 0.589743 0.649779 0.031 Uiso 1 1 calc R U . . .
C12 C 0.23694(13) 0.65599(8) 0.66100(7) 0.0221(3) Uani 1 1 d . . . . .
C13 C 0.36051(13) 0.65349(8) 0.65485(7) 0.0209(3) Uani 1 1 d . . . . .
C14 C 0.57981(16) 0.84818(9) 0.47027(7) 0.0303(4) Uani 1 1 d D . . . .
C15 C 0.6492(3) 0.91717(16) 0.48147(12) 0.0490(8) Uani 0.783(4) 1 d D . P A 1
H15A H 0.667633 0.939587 0.445321 0.073 Uiso 0.783(4) 1 calc R U P A 1
H15B H 0.724452 0.906405 0.503101 0.073 Uiso 0.783(4) 1 calc R U P A 1
H15C H 0.600428 0.950211 0.503232 0.073 Uiso 0.783(4) 1 calc R U P A 1
C15A C 0.5529(9) 0.9294(4) 0.4645(4) 0.037(2) Uani 0.217(4) 1 d D . P A 2
H15D H 0.592022 0.955226 0.496497 0.056 Uiso 0.217(4) 1 calc R U P A 2
H15E H 0.465652 0.937269 0.464300 0.056 Uiso 0.217(4) 1 calc R U P A 2
H15F H 0.583995 0.947305 0.428951 0.056 Uiso 0.217(4) 1 calc R U P A 2
C16 C 0.4604(3) 0.86594(16) 0.43569(11) 0.0449(7) Uani 0.783(4) 1 d D . P A 1
H16A H 0.412123 0.899392 0.457329 0.067 Uiso 0.783(4) 1 calc R U P A 1
H16B H 0.414651 0.821510 0.428516 0.067 Uiso 0.783(4) 1 calc R U P A 1
H16C H 0.479325 0.888057 0.399499 0.067 Uiso 0.783(4) 1 calc R U P A 1
C16A C 0.5297(10) 0.8070(6) 0.4206(4) 0.046(3) Uani 0.217(4) 1 d D . P A 2
H16D H 0.441515 0.808896 0.419863 0.070 Uiso 0.217(4) 1 calc R U P A 2
H16E H 0.556414 0.756871 0.423512 0.070 Uiso 0.217(4) 1 calc R U P A 2
H16F H 0.558312 0.828261 0.385681 0.070 Uiso 0.217(4) 1 calc R U P A 2
C17 C 0.6533(3) 0.79813(15) 0.43376(11) 0.0438(7) Uani 0.783(4) 1 d D . P A 1
H17A H 0.676216 0.823784 0.399637 0.066 Uiso 0.783(4) 1 calc R U P A 1
H17B H 0.604678 0.755945 0.422813 0.066 Uiso 0.783(4) 1 calc R U P A 1
H17C H 0.726069 0.782611 0.455433 0.066 Uiso 0.783(4) 1 calc R U P A 1
C17A C 0.7251(7) 0.8446(6) 0.4691(4) 0.042(2) Uani 0.217(4) 1 d D . P A 2
H17D H 0.751266 0.866320 0.433877 0.063 Uiso 0.217(4) 1 calc R U P A 2
H17E H 0.751377 0.794326 0.471047 0.063 Uiso 0.217(4) 1 calc R U P A 2
H17F H 0.760748 0.871108 0.501595 0.063 Uiso 0.217(4) 1 calc R U P A 2
C18 C 0.64097(15) 0.62001(9) 0.65125(8) 0.0317(4) Uani 1 1 d . . . . .
H18A H 0.718999 0.636315 0.638344 0.047 Uiso 1 1 calc R U . . .
H18B H 0.647081 0.569514 0.662974 0.047 Uiso 1 1 calc R U . . .
H18C H 0.618054 0.649485 0.683427 0.047 Uiso 1 1 calc R U . . .
C19 C 0.58238(17) 0.58202(9) 0.55235(9) 0.0346(4) Uani 1 1 d . . . . .
H19A H 0.520763 0.585351 0.521391 0.052 Uiso 1 1 calc R U . . .
H19B H 0.591422 0.531738 0.564274 0.052 Uiso 1 1 calc R U . . .
H19C H 0.659371 0.599832 0.539280 0.052 Uiso 1 1 calc R U . . .
C20 C 0.16274(16) 0.47158(10) 0.59218(8) 0.0331(4) Uani 1 1 d . . . . .
C21 C 0.2314(2) 0.40185(10) 0.60674(10) 0.0462(5) Uani 1 1 d . . . . .
H21A H 0.310559 0.403253 0.590079 0.069 Uiso 1 1 calc R U . . .
H21B H 0.185555 0.360617 0.591445 0.069 Uiso 1 1 calc R U . . .
H21C H 0.241976 0.397162 0.648007 0.069 Uiso 1 1 calc R U . . .
C22 C 0.15238(17) 0.47790(11) 0.52723(9) 0.0375(4) Uani 1 1 d . . . . .
H22A H 0.103083 0.519901 0.516527 0.056 Uiso 1 1 calc R U . . .
H22B H 0.114494 0.434363 0.511201 0.056 Uiso 1 1 calc R U . . .
H22C H 0.232955 0.483456 0.512560 0.056 Uiso 1 1 calc R U . . .
C23 C 0.0356(2) 0.46635(13) 0.61411(11) 0.0533(6) Uani 1 1 d . . . . .
H23A H 0.040508 0.462291 0.655529 0.080 Uiso 1 1 calc R U . . .
H23B H -0.004974 0.423816 0.597809 0.080 Uiso 1 1 calc R U . . .
H23C H -0.010166 0.509590 0.603052 0.080 Uiso 1 1 calc R U . . .
C24 C 0.37128(14) 0.93039(8) 0.66430(6) 0.0214(3) Uani 1 1 d . . . . .
C25 C 0.26085(14) 0.96833(9) 0.65897(7) 0.0243(3) Uani 1 1 d . . . . .
C26 C 0.25802(15) 1.04050(9) 0.67485(7) 0.0277(3) Uani 1 1 d . . . . .
H26 H 0.183949 1.066039 0.671477 0.033 Uiso 1 1 calc R U . . .
C27 C 0.36039(16) 1.07573(9) 0.69539(7) 0.0286(3) Uani 1 1 d . . . . .
H27 H 0.356360 1.124522 0.707123 0.034 Uiso 1 1 calc R U . . .
C28 C 0.46921(15) 1.03900(9) 0.69867(7) 0.0274(3) Uani 1 1 d . . . . .
H28 H 0.539878 1.063670 0.711993 0.033 Uiso 1 1 calc R U . . .
C29 C 0.47785(14) 0.96717(8) 0.68303(7) 0.0233(3) Uani 1 1 d . . . . .
C30 C 0.14331(15) 0.93382(9) 0.63738(8) 0.0314(4) Uani 1 1 d . . . . .
H30 H 0.161759 0.883558 0.625407 0.038 Uiso 1 1 calc R U . . .
C31 C 0.05188(19) 0.92948(13) 0.68368(12) 0.0514(6) Uani 1 1 d . . . . .
H31A H 0.086367 0.901874 0.715854 0.077 Uiso 1 1 calc R U . . .
H31B H -0.021515 0.905647 0.668629 0.077 Uiso 1 1 calc R U . . .
H31C H 0.032150 0.978150 0.696255 0.077 Uiso 1 1 calc R U . . .
C32 C 0.0887(2) 0.97349(13) 0.58579(11) 0.0538(6) Uani 1 1 d . . . . .
H32A H 0.068141 1.022749 0.596550 0.081 Uiso 1 1 calc R U . . .
H32B H 0.015693 0.948409 0.571711 0.081 Uiso 1 1 calc R U . . .
H32C H 0.147169 0.974782 0.555981 0.081 Uiso 1 1 calc R U . . .
C33 C 0.60217(14) 0.93205(9) 0.68672(8) 0.0286(3) Uani 1 1 d . . . . .
H33 H 0.592038 0.879347 0.679473 0.034 Uiso 1 1 calc R U . . .
C34 C 0.66576(18) 0.94189(11) 0.74517(9) 0.0412(4) Uani 1 1 d . . . . .
H34A H 0.742445 0.915736 0.746498 0.062 Uiso 1 1 calc R U . . .
H34B H 0.614448 0.923065 0.774412 0.062 Uiso 1 1 calc R U . . .
H34C H 0.681047 0.993160 0.751998 0.062 Uiso 1 1 calc R U . . .
C35 C 0.68189(15) 0.96320(10) 0.64147(9) 0.0355(4) Uani 1 1 d . . . . .
H35A H 0.696993 1.014263 0.649313 0.053 Uiso 1 1 calc R U . . .
H35B H 0.640944 0.958056 0.604031 0.053 Uiso 1 1 calc R U . . .
H35C H 0.758691 0.937198 0.642117 0.053 Uiso 1 1 calc R U . . .
C36 C 0.06796(13) 0.73834(8) 0.66060(7) 0.0248(3) Uani 1 1 d . . . . .
C37 C 0.03994(15) 0.75227(9) 0.60267(8) 0.0309(4) Uani 1 1 d . . . . .
C38 C -0.07755(17) 0.77383(10) 0.58682(9) 0.0384(4) Uani 1 1 d . . . . .
H38 H -0.097667 0.783765 0.548075 0.046 Uiso 1 1 calc R U . . .
C39 C -0.16504(16) 0.78101(11) 0.62622(10) 0.0418(5) Uani 1 1 d . . . . .
H39 H -0.243833 0.796550 0.614603 0.050 Uiso 1 1 calc R U . . .
C40 C -0.13747(15) 0.76550(10) 0.68248(10) 0.0381(4) Uani 1 1 d . . . . .
H40 H -0.198345 0.769671 0.709253 0.046 Uiso 1 1 calc R U . . .
C41 C -0.02162(14) 0.74378(9) 0.70081(8) 0.0297(4) Uani 1 1 d . . . . .
C42 C 0.12883(18) 0.74077(11) 0.55609(8) 0.0364(4) Uani 1 1 d . . . . .
H42 H 0.207948 0.726241 0.574554 0.044 Uiso 1 1 calc R U . . .
C43 C 0.1502(2) 0.80676(12) 0.51934(10) 0.0493(5) Uani 1 1 d . . . . .
H43A H 0.072698 0.825144 0.503977 0.074 Uiso 1 1 calc R U . . .
H43B H 0.200702 0.793359 0.488069 0.074 Uiso 1 1 calc R U . . .
H43C H 0.190898 0.844133 0.542389 0.074 Uiso 1 1 calc R U . . .
C44 C 0.0844(3) 0.67876(13) 0.51747(10) 0.0554(6) Uani 1 1 d . . . . .
H44A H 0.058195 0.638587 0.540804 0.083 Uiso 1 1 calc R U . . .
H44B H 0.150001 0.662816 0.494139 0.083 Uiso 1 1 calc R U . . .
H44C H 0.016504 0.695347 0.492859 0.083 Uiso 1 1 calc R U . . .
C45 C 0.00623(15) 0.72328(11) 0.76213(8) 0.0346(4) Uani 1 1 d . . . . .
H45 H 0.090058 0.739952 0.772292 0.041 Uiso 1 1 calc R U . . .
C46 C -0.07720(19) 0.75825(16) 0.80400(11) 0.0562(6) Uani 1 1 d . . . . .
H46A H -0.081463 0.810155 0.796892 0.084 Uiso 1 1 calc R U . . .
H46B H -0.045530 0.749647 0.842830 0.084 Uiso 1 1 calc R U . . .
H46C H -0.157996 0.737340 0.799078 0.084 Uiso 1 1 calc R U . . .
C47 C 0.00474(19) 0.64114(12) 0.76879(10) 0.0457(5) Uani 1 1 d . . . . .
H47A H -0.075059 0.622642 0.756839 0.069 Uiso 1 1 calc R U . . .
H47B H 0.022685 0.628536 0.808579 0.069 Uiso 1 1 calc R U . . .
H47C H 0.065655 0.619801 0.745193 0.069 Uiso 1 1 calc R U . . .
C48 C 0.50085(15) 0.78242(9) 0.78447(8) 0.0292(4) Uani 1 1 d . . . . .
C49 C 0.31494(15) 0.71142(10) 0.80685(7) 0.0291(3) Uani 1 1 d . . . . .
C50 C 0.20866(19) 0.86831(13) 0.82250(11) 0.0513(6) Uani 1 1 d . . . . .
H50 H 0.131482 0.865283 0.803567 0.062 Uiso 1 1 calc R U . . .
C51 C 0.2438(3) 0.83105(14) 0.87033(12) 0.0628(7) Uani 1 1 d . . . . .
H51 H 0.195251 0.797812 0.889606 0.075 Uiso 1 1 calc R U . . .
C52 C 0.3604(3) 0.84923(16) 0.88613(10) 0.0705(9) Uani 1 1 d . . . . .
H52 H 0.406213 0.831575 0.918127 0.085 Uiso 1 1 calc R U . . .
C53 C 0.3994(2) 0.89959(14) 0.84542(13) 0.0620(8) Uani 1 1 d . . . . .
H53 H 0.476656 0.921471 0.844971 0.074 Uiso 1 1 calc R U . . .
C54 C 0.3023(2) 0.91099(11) 0.80589(9) 0.0483(5) Uani 1 1 d . . . . .
H54 H 0.301455 0.942093 0.773955 0.058 Uiso 1 1 calc R U . . .

loop_
_atom_site_aniso_label
_atom_site_aniso_U_11
_atom_site_aniso_U_22
_atom_site_aniso_U_33
_atom_site_aniso_U_23
_atom_site_aniso_U_13
_atom_site_aniso_U_12
Fe1 0.02448(13) 0.02405(13) 0.02201(13) -0.00333(10) 0.00263(9) 0.00135(9)
Al1 0.0187(2) 0.0178(2) 0.0224(2) -0.00225(16) 0.00226(16) -0.00058(15)
O1 0.0200(5) 0.0168(5) 0.0213(5) -0.0007(4) 0.0027(4) -0.0024(4)
O2 0.0245(6) 0.0440(8) 0.0512(8) -0.0008(6) 0.0045(5) 0.0032(5)
O3 0.0403(7) 0.0264(7) 0.0517(9) 0.0069(6) 0.0000(6) -0.0008(5)
N1 0.0222(6) 0.0170(6) 0.0234(6) -0.0017(5) 0.0022(5) 0.0002(5)
N2 0.0193(6) 0.0206(6) 0.0277(7) -0.0025(5) 0.0034(5) -0.0022(5)
C1 0.0187(6) 0.0199(7) 0.0199(7) 0.0007(6) 0.0015(5) -0.0033(5)
C2 0.0199(7) 0.0185(7) 0.0235(7) -0.0026(6) -0.0007(5) -0.0015(5)
C3 0.0261(7) 0.0190(7) 0.0247(8) 0.0009(6) -0.0009(6) -0.0023(6)
C4 0.0252(7) 0.0236(8) 0.0227(8) 0.0005(6) 0.0005(6) -0.0036(6)
C5 0.0235(7) 0.0244(8) 0.0229(7) -0.0019(6) 0.0035(6) -0.0011(6)
C6 0.0194(7) 0.0204(7) 0.0245(7) -0.0004(6) 0.0011(6) -0.0015(5)
C7 0.0235(7) 0.0196(7) 0.0306(8) -0.0002(6) 0.0055(6) 0.0006(6)
C8 0.0249(7) 0.0193(7) 0.0249(8) 0.0027(6) 0.0033(6) -0.0001(6)
C9 0.0312(8) 0.0184(7) 0.0296(8) -0.0025(6) 0.0037(6) -0.0002(6)
C10 0.0314(8) 0.0212(8) 0.0281(8) -0.0011(6) 0.0014(6) -0.0063(6)
C11 0.0239(7) 0.0239(8) 0.0290(8) -0.0004(6) 0.0027(6) -0.0059(6)
C12 0.0226(7) 0.0216(7) 0.0224(7) -0.0001(6) 0.0026(6) -0.0014(6)
C13 0.0240(7) 0.0152(7) 0.0234(7) -0.0006(6) 0.0009(6) -0.0039(5)
C14 0.0398(9) 0.0267(8) 0.0247(8) 0.0031(7) 0.0045(7) -0.0024(7)
C15 0.068(2) 0.0439(16) 0.0363(14) 0.0039(12) 0.0151(13) -0.0230(14)
C15A 0.056(6) 0.031(4) 0.025(4) 0.006(3) 0.006(4) 0.008(4)
C16 0.0544(16) 0.0525(16) 0.0276(12) 0.0119(11) 0.0005(11) 0.0024(12)
C16A 0.067(7) 0.049(6) 0.023(4) 0.007(4) -0.004(4) -0.012(5)
C17 0.0563(16) 0.0447(15) 0.0321(13) 0.0078(11) 0.0209(11) 0.0046(12)
C17A 0.037(5) 0.047(5) 0.043(5) 0.022(4) 0.012(4) -0.001(4)
C18 0.0249(8) 0.0255(8) 0.0446(10) 0.0079(7) 0.0007(7) 0.0028(6)
C19 0.0410(10) 0.0216(8) 0.0426(10) -0.0050(7) 0.0176(8) 0.0021(7)
C20 0.0360(9) 0.0249(8) 0.0385(10) -0.0064(7) 0.0034(7) -0.0101(7)
C21 0.0627(13) 0.0241(9) 0.0506(12) -0.0015(8) -0.0092(10) -0.0127(9)
C22 0.0360(9) 0.0353(10) 0.0408(11) -0.0109(8) -0.0022(8) -0.0043(7)
C23 0.0507(12) 0.0499(13) 0.0610(14) -0.0241(11) 0.0228(10) -0.0299(10)
C24 0.0261(7) 0.0171(7) 0.0210(7) -0.0002(5) 0.0013(6) -0.0001(6)
C25 0.0245(7) 0.0212(7) 0.0273(8) -0.0002(6) 0.0027(6) 0.0003(6)
C26 0.0293(8) 0.0227(8) 0.0314(9) -0.0011(6) 0.0053(6) 0.0055(6)
C27 0.0396(9) 0.0178(7) 0.0288(8) -0.0038(6) 0.0063(7) -0.0009(6)
C28 0.0322(8) 0.0219(8) 0.0281(8) -0.0020(6) 0.0013(6) -0.0056(6)
C29 0.0255(7) 0.0207(7) 0.0237(8) 0.0000(6) 0.0004(6) -0.0011(6)
C30 0.0254(8) 0.0238(8) 0.0446(10) -0.0028(7) -0.0023(7) 0.0020(6)
C31 0.0345(10) 0.0463(12) 0.0744(16) -0.0116(11) 0.0155(10) -0.0109(9)
C32 0.0499(12) 0.0427(12) 0.0662(16) 0.0038(11) -0.0256(11) -0.0008(9)
C33 0.0259(8) 0.0240(8) 0.0354(9) -0.0028(7) -0.0046(6) -0.0015(6)
C34 0.0382(10) 0.0418(11) 0.0421(11) -0.0008(9) -0.0139(8) -0.0013(8)
C35 0.0260(8) 0.0358(10) 0.0448(11) -0.0054(8) 0.0023(7) -0.0002(7)
C36 0.0202(7) 0.0189(7) 0.0352(9) -0.0027(6) -0.0006(6) -0.0032(6)
C37 0.0288(8) 0.0260(8) 0.0372(10) -0.0020(7) -0.0052(7) -0.0046(6)
C38 0.0337(9) 0.0332(10) 0.0469(11) 0.0007(8) -0.0133(8) -0.0047(7)
C39 0.0227(8) 0.0351(10) 0.0664(14) 0.0013(9) -0.0105(8) -0.0022(7)
C40 0.0208(8) 0.0333(10) 0.0603(13) -0.0034(9) 0.0041(8) -0.0034(7)
C41 0.0208(7) 0.0247(8) 0.0438(10) -0.0038(7) 0.0043(7) -0.0042(6)
C42 0.0421(10) 0.0367(10) 0.0301(9) 0.0000(8) -0.0026(7) 0.0000(8)
C43 0.0662(14) 0.0437(12) 0.0383(11) 0.0003(9) 0.0072(10) -0.0111(10)
C44 0.0894(18) 0.0399(12) 0.0366(11) -0.0055(9) 0.0015(11) -0.0068(11)
C45 0.0234(8) 0.0415(10) 0.0396(10) -0.0042(8) 0.0105(7) -0.0035(7)
C46 0.0332(10) 0.0837(18) 0.0528(14) -0.0167(13) 0.0154(9) 0.0028(11)
C47 0.0484(11) 0.0471(12) 0.0426(11) 0.0082(9) 0.0108(9) -0.0154(9)
C48 0.0311(9) 0.0273(8) 0.0287(9) -0.0026(7) -0.0019(7) -0.0013(6)
C49 0.0255(8) 0.0348(10) 0.0271(8) 0.0008(7) 0.0030(6) 0.0056(7)
C50 0.0377(10) 0.0468(12) 0.0699(16) -0.0280(12) 0.0065(10) 0.0115(9)
C51 0.0901(19) 0.0430(13) 0.0595(16) -0.0074(11) 0.0493(15) 0.0055(12)
C52 0.116(2) 0.0665(17) 0.0276(11) -0.0220(11) -0.0132(13) 0.0456(17)
C53 0.0422(11) 0.0557(14) 0.089(2) -0.0543(15) 0.0131(12) -0.0092(10)
C54 0.0825(16) 0.0251(9) 0.0385(11) -0.0065(8) 0.0163(10) 0.0121(10)

loop_
_atom_type_symbol
_atom_type_description
_atom_type_scat_dispersion_real
_atom_type_scat_dispersion_imag
_atom_type_scat_source
C C 0.0181 0.0091 'International Tables Vol C Tables 4.2.6.8 and 6.1.1.4'
H H 0.0000 0.0000 'International Tables Vol C Tables 4.2.6.8 and 6.1.1.4'
N N 0.0311 0.0180 'International Tables Vol C Tables 4.2.6.8 and 6.1.1.4'
O O 0.0492 0.0322 'International Tables Vol C Tables 4.2.6.8 and 6.1.1.4'
Al Al 0.2130 0.2455 'International Tables Vol C Tables 4.2.6.8 and 6.1.1.4'
Fe Fe -1.1336 3.1974 'International Tables Vol C Tables 4.2.6.8 and 6.1.1.4'

loop_
_geom_angle_atom_site_label_1
_geom_angle_atom_site_label_2
_geom_angle_atom_site_label_3
_geom_angle
_geom_angle_site_symmetry_1
_geom_angle_site_symmetry_3
_geom_angle_publ_flag
C48 Fe1 Al1 81.26(6) . . ?
C48 Fe1 C50 155.89(9) . . ?
C48 Fe1 C51 147.96(11) . . ?
C48 Fe1 C52 110.90(11) . . ?
C48 Fe1 C53 96.21(9) . . ?
C48 Fe1 C54 117.65(9) . . ?
C49 Fe1 Al1 81.89(6) . . ?
C49 Fe1 C48 92.76(8) . . ?
C49 Fe1 C50 111.07(9) . . ?
C49 Fe1 C51 94.09(9) . . ?
C49 Fe1 C52 112.33(11) . . ?
C49 Fe1 C53 151.84(11) . . ?
C49 Fe1 C54 148.67(9) . . ?
C50 Fe1 Al1 97.97(7) . . ?
C50 Fe1 C52 64.26(10) . . ?
C50 Fe1 C54 38.24(10) . . ?
C51 Fe1 Al1 130.70(10) . . ?
C51 Fe1 C50 38.07(11) . . ?
C51 Fe1 C52 38.24(12) . . ?
C51 Fe1 C53 64.96(10) . . ?
C51 Fe1 C54 64.58(9) . . ?
C52 Fe1 Al1 159.94(7) . . ?
C52 Fe1 C54 65.64(10) . . ?
C53 Fe1 Al1 125.82(10) . . ?
C53 Fe1 C50 64.54(9) . . ?
C53 Fe1 C52 39.68(12) . . ?
C53 Fe1 C54 39.16(11) . . ?
C54 Fe1 Al1 94.75(6) . . ?
O1 Al1 Fe1 113.23(4) . . ?
N1 Al1 Fe1 118.18(4) . . ?
N1 Al1 O1 85.28(5) . . ?
N1 Al1 N2 119.01(6) . . ?
N2 Al1 Fe1 121.14(5) . . ?
N2 Al1 O1 84.18(5) . . ?
C1 O1 Al1 110.10(8) . . ?
C1 O1 C13 109.37(11) . . ?
C13 O1 Al1 111.17(8) . . ?
C2 N1 Al1 112.91(10) . . ?
C2 N1 C24 120.28(13) . . ?
C24 N1 Al1 125.53(10) . . ?
C12 N2 Al1 112.62(10) . . ?
C12 N2 C36 117.07(12) . . ?
C36 N2 Al1 127.36(10) . . ?
C2 C1 O1 114.38(13) . . ?
C6 C1 O1 118.21(13) . . ?
C6 C1 C2 127.13(14) . . ?
C1 C2 N1 115.95(14) . . ?
C1 C2 C3 115.23(14) . . ?
C3 C2 N1 128.74(14) . . ?
C2 C3 H3 119.5 . . ?
C2 C3 C4 121.03(14) . . ?
C4 C3 H3 119.5 . . ?
C3 C4 C14 119.51(14) . . ?
C5 C4 C3 119.96(15) . . ?
C5 C4 C14 120.45(14) . . ?
C4 C5 H5 119.5 . . ?
C6 C5 C4 120.98(15) . . ?
C6 C5 H5 119.5 . . ?
C1 C6 C5 115.65(14) . . ?
C1 C6 C7 117.30(14) . . ?
C5 C6 C7 127.01(14) . . ?
C6 C7 C8 104.89(12) . . ?
C6 C7 C18 109.49(13) . . ?
C8 C7 C18 110.31(14) . . ?
C19 C7 C6 111.64(14) . . ?
C19 C7 C8 111.74(13) . . ?
C19 C7 C18 108.73(14) . . ?
C9 C8 C7 126.27(15) . . ?
C13 C8 C7 116.90(13) . . ?
C13 C8 C9 116.07(14) . . ?
C8 C9 H9 119.5 . . ?
C8 C9 C10 120.94(15) . . ?
C10 C9 H9 119.5 . . ?
C9 C10 C20 118.25(15) . . ?
C11 C10 C9 119.61(14) . . ?
C11 C10 C20 121.85(15) . . ?
C10 C11 H11 119.6 . . ?
C10 C11 C12 120.87(14) . . ?
C12 C11 H11 119.6 . . ?
N2 C12 C11 128.08(14) . . ?
C13 C12 N2 116.55(13) . . ?
C13 C12 C11 115.13(14) . . ?
C8 C13 O1 118.26(13) . . ?
C8 C13 C12 125.75(14) . . ?
C12 C13 O1 113.58(13) . . ?
C4 C14 C15A 115.5(4) . . ?
C4 C14 C16 106.73(16) . . ?
C4 C14 C17A 107.3(3) . . ?
C15 C14 C4 111.03(16) . . ?
C15 C14 C16 109.0(2) . . ?
C15 C14 C17 109.5(2) . . ?
C15A C14 C17A 103.1(5) . . ?
C16A C14 C4 110.9(4) . . ?
C16A C14 C15A 111.7(6) . . ?
C16A C14 C17A 107.6(6) . . ?
C17 C14 C4 113.18(16) . . ?
C17 C14 C16 107.24(19) . . ?
C14 C15 H15A 109.5 . . ?
C14 C15 H15B 109.5 . . ?
C14 C15 H15C 109.5 . . ?
H15A C15 H15B 109.5 . . ?
H15A C15 H15C 109.5 . . ?
H15B C15 H15C 109.5 . . ?
C14 C15A H15D 109.5 . . ?
C14 C15A H15E 109.5 . . ?
C14 C15A H15F 109.5 . . ?
H15D C15A H15E 109.5 . . ?
H15D C15A H15F 109.5 . . ?
H15E C15A H15F 109.5 . . ?
C14 C16 H16A 109.5 . . ?
C14 C16 H16B 109.5 . . ?
C14 C16 H16C 109.5 . . ?
H16A C16 H16B 109.5 . . ?
H16A C16 H16C 109.5 . . ?
H16B C16 H16C 109.5 . . ?
C14 C16A H16D 109.5 . . ?
C14 C16A H16E 109.5 . . ?
C14 C16A H16F 109.5 . . ?
H16D C16A H16E 109.5 . . ?
H16D C16A H16F 109.5 . . ?
H16E C16A H16F 109.5 . . ?
C14 C17 H17A 109.5 . . ?
C14 C17 H17B 109.5 . . ?
C14 C17 H17C 109.5 . . ?
H17A C17 H17B 109.5 . . ?
H17A C17 H17C 109.5 . . ?
H17B C17 H17C 109.5 . . ?
C14 C17A H17D 109.5 . . ?
C14 C17A H17E 109.5 . . ?
C14 C17A H17F 109.5 . . ?
H17D C17A H17E 109.5 . . ?
H17D C17A H17F 109.5 . . ?
H17E C17A H17F 109.5 . . ?
C7 C18 H18A 109.5 . . ?
C7 C18 H18B 109.5 . . ?
C7 C18 H18C 109.5 . . ?
H18A C18 H18B 109.5 . . ?
H18A C18 H18C 109.5 . . ?
H18B C18 H18C 109.5 . . ?
C7 C19 H19A 109.5 . . ?
C7 C19 H19B 109.5 . . ?
C7 C19 H19C 109.5 . . ?
H19A C19 H19B 109.5 . . ?
H19A C19 H19C 109.5 . . ?
H19B C19 H19C 109.5 . . ?
C21 C20 C10 111.11(15) . . ?
C21 C20 C22 107.55(16) . . ?
C22 C20 C10 108.14(15) . . ?
C23 C20 C10 112.39(15) . . ?
C23 C20 C21 109.12(18) . . ?
C23 C20 C22 108.36(17) . . ?
C20 C21 H21A 109.5 . . ?
C20 C21 H21B 109.5 . . ?
C20 C21 H21C 109.5 . . ?
H21A C21 H21B 109.5 . . ?
H21A C21 H21C 109.5 . . ?
H21B C21 H21C 109.5 . . ?
C20 C22 H22A 109.5 . . ?
C20 C22 H22B 109.5 . . ?
C20 C22 H22C 109.5 . . ?
H22A C22 H22B 109.5 . . ?
H22A C22 H22C 109.5 . . ?
H22B C22 H22C 109.5 . . ?
C20 C23 H23A 109.5 . . ?
C20 C23 H23B 109.5 . . ?
C20 C23 H23C 109.5 . . ?
H23A C23 H23B 109.5 . . ?
H23A C23 H23C 109.5 . . ?
H23B C23 H23C 109.5 . . ?
C25 C24 N1 119.18(13) . . ?
C25 C24 C29 119.64(14) . . ?
C29 C24 N1 120.88(13) . . ?
C24 C25 C30 123.13(14) . . ?
C26 C25 C24 119.06(14) . . ?
C26 C25 C30 117.80(14) . . ?
C25 C26 H26 119.2 . . ?
C27 C26 C25 121.51(15) . . ?
C27 C26 H26 119.2 . . ?
C26 C27 H27 120.4 . . ?
C26 C27 C28 119.19(15) . . ?
C28 C27 H27 120.4 . . ?
C27 C28 H28 119.0 . . ?
C27 C28 C29 121.91(15) . . ?
C29 C28 H28 119.0 . . ?
C24 C29 C33 123.44(14) . . ?
C28 C29 C24 118.59(14) . . ?
C28 C29 C33 117.97(14) . . ?
C25 C30 H30 107.7 . . ?
C25 C30 C31 111.77(16) . . ?
C25 C30 C32 111.54(16) . . ?
C31 C30 H30 107.7 . . ?
C32 C30 H30 107.7 . . ?
C32 C30 C31 110.12(18) . . ?
C30 C31 H31A 109.5 . . ?
C30 C31 H31B 109.5 . . ?
C30 C31 H31C 109.5 . . ?
H31A C31 H31B 109.5 . . ?
H31A C31 H31C 109.5 . . ?
H31B C31 H31C 109.5 . . ?
C30 C32 H32A 109.5 . . ?
C30 C32 H32B 109.5 . . ?
C30 C32 H32C 109.5 . . ?
H32A C32 H32B 109.5 . . ?
H32A C32 H32C 109.5 . . ?
H32B C32 H32C 109.5 . . ?
C29 C33 H33 108.3 . . ?
C29 C33 C34 112.25(15) . . ?
C29 C33 C35 110.42(14) . . ?
C34 C33 H33 108.3 . . ?
C34 C33 C35 109.03(15) . . ?
C35 C33 H33 108.3 . . ?
C33 C34 H34A 109.5 . . ?
C33 C34 H34B 109.5 . . ?
C33 C34 H34C 109.5 . . ?
H34A C34 H34B 109.5 . . ?
H34A C34 H34C 109.5 . . ?
H34B C34 H34C 109.5 . . ?
C33 C35 H35A 109.5 . . ?
C33 C35 H35B 109.5 . . ?
C33 C35 H35C 109.5 . . ?
H35A C35 H35B 109.5 . . ?
H35A C35 H35C 109.5 . . ?
H35B C35 H35C 109.5 . . ?
C37 C36 N2 120.04(15) . . ?
C41 C36 N2 119.37(15) . . ?
C41 C36 C37 120.55(15) . . ?
C36 C37 C42 123.45(15) . . ?
C38 C37 C36 118.19(17) . . ?
C38 C37 C42 118.27(17) . . ?
C37 C38 H38 119.2 . . ?
C39 C38 C37 121.57(19) . . ?
C39 C38 H38 119.2 . . ?
C38 C39 H39 120.1 . . ?
C40 C39 C38 119.75(17) . . ?
C40 C39 H39 120.1 . . ?
C39 C40 H40 119.4 . . ?
C39 C40 C41 121.23(19) . . ?
C41 C40 H40 119.4 . . ?
C36 C41 C45 120.41(15) . . ?
C40 C41 C36 118.68(18) . . ?
C40 C41 C45 120.85(16) . . ?
C37 C42 H42 107.9 . . ?
C37 C42 C43 114.81(17) . . ?
C37 C42 C44 109.37(17) . . ?
C43 C42 H42 107.9 . . ?
C43 C42 C44 108.61(17) . . ?
C44 C42 H42 107.9 . . ?
C42 C43 H43A 109.5 . . ?
C42 C43 H43B 109.5 . . ?
C42 C43 H43C 109.5 . . ?
H43A C43 H43B 109.5 . . ?
H43A C43 H43C 109.5 . . ?
H43B C43 H43C 109.5 . . ?
C42 C44 H44A 109.5 . . ?
C42 C44 H44B 109.5 . . ?
C42 C44 H44C 109.5 . . ?
H44A C44 H44B 109.5 . . ?
H44A C44 H44C 109.5 . . ?
H44B C44 H44C 109.5 . . ?
C41 C45 H45 107.3 . . ?
C41 C45 C46 114.05(17) . . ?
C41 C45 C47 110.21(16) . . ?
C46 C45 H45 107.3 . . ?
C46 C45 C47 110.27(18) . . ?
C47 C45 H45 107.3 . . ?
C45 C46 H46A 109.5 . . ?
C45 C46 H46B 109.5 . . ?
C45 C46 H46C 109.5 . . ?
H46A C46 H46B 109.5 . . ?
H46A C46 H46C 109.5 . . ?
H46B C46 H46C 109.5 . . ?
C45 C47 H47A 109.5 . . ?
C45 C47 H47B 109.5 . . ?
C45 C47 H47C 109.5 . . ?
H47A C47 H47B 109.5 . . ?
H47A C47 H47C 109.5 . . ?
H47B C47 H47C 109.5 . . ?
O2 C48 Fe1 177.73(17) . . ?
O3 C49 Fe1 178.28(16) . . ?
Fe1 C50 H50 124.5 . . ?
C51 C50 Fe1 70.60(13) . . ?
C51 C50 H50 125.2 . . ?
C51 C50 C54 109.6(2) . . ?
C54 C50 Fe1 71.35(12) . . ?
C54 C50 H50 125.2 . . ?
Fe1 C51 H51 123.6 . . ?
C50 C51 Fe1 71.33(13) . . ?
C50 C51 H51 125.4 . . ?
C50 C51 C52 109.3(2) . . ?
C52 C51 Fe1 71.30(14) . . ?
C52 C51 H51 125.4 . . ?
Fe1 C52 H52 124.7 . . ?
C51 C52 Fe1 70.45(14) . . ?
C51 C52 H52 126.5 . . ?
C51 C52 C53 106.9(2) . . ?
C53 C52 Fe1 69.93(12) . . ?
C53 C52 H52 126.5 . . ?
Fe1 C53 H53 123.9 . . ?
C52 C53 Fe1 70.39(13) . . ?
C52 C53 H53 126.3 . . ?
C54 C53 Fe1 71.04(11) . . ?
C54 C53 C52 107.4(2) . . ?
C54 C53 H53 126.3 . . ?
Fe1 C54 H54 124.8 . . ?
C50 C54 Fe1 70.41(12) . . ?
C50 C54 C53 106.8(2) . . ?
C50 C54 H54 126.6 . . ?
C53 C54 Fe1 69.80(12) . . ?
C53 C54 H54 126.6 . . ?

loop_
_geom_bond_atom_site_label_1
_geom_bond_atom_site_label_2
_geom_bond_distance
_geom_bond_site_symmetry_2
_geom_bond_publ_flag
Fe1 Al1 2.3854(5) . ?
Fe1 C48 1.7477(18) . ?
Fe1 C49 1.7428(19) . ?
Fe1 C50 2.099(2) . ?
Fe1 C51 2.090(2) . ?
Fe1 C52 2.101(2) . ?
Fe1 C53 2.095(2) . ?
Fe1 C54 2.111(2) . ?
Al1 O1 1.9577(11) . ?
Al1 N1 1.8732(14) . ?
Al1 N2 1.8953(13) . ?
O1 C1 1.4252(18) . ?
O1 C13 1.4261(17) . ?
O2 C48 1.152(2) . ?
O3 C49 1.156(2) . ?
N1 C2 1.399(2) . ?
N1 C24 1.4357(19) . ?
N2 C12 1.395(2) . ?
N2 C36 1.443(2) . ?
C1 C2 1.395(2) . ?
C1 C6 1.370(2) . ?
C2 C3 1.397(2) . ?
C3 H3 0.9500 . ?
C3 C4 1.403(2) . ?
C4 C5 1.401(2) . ?
C4 C14 1.537(2) . ?
C5 H5 0.9500 . ?
C5 C6 1.401(2) . ?
C6 C7 1.538(2) . ?
C7 C8 1.538(2) . ?
C7 C18 1.546(2) . ?
C7 C19 1.527(2) . ?
C8 C9 1.394(2) . ?
C8 C13 1.377(2) . ?
C9 H9 0.9500 . ?
C9 C10 1.403(2) . ?
C10 C11 1.401(2) . ?
C10 C20 1.539(2) . ?
C11 H11 0.9500 . ?
C11 C12 1.409(2) . ?
C12 C13 1.388(2) . ?
C14 C15 1.513(3) . ?
C14 C15A 1.544(8) . ?
C14 C16 1.561(3) . ?
C14 C16A 1.486(9) . ?
C14 C17 1.530(3) . ?
C14 C17A 1.617(8) . ?
C15 H15A 0.9800 . ?
C15 H15B 0.9800 . ?
C15 H15C 0.9800 . ?
C15A H15D 0.9800 . ?
C15A H15E 0.9800 . ?
C15A H15F 0.9800 . ?
C16 H16A 0.9800 . ?
C16 H16B 0.9800 . ?
C16 H16C 0.9800 . ?
C16A H16D 0.9800 . ?
C16A H16E 0.9800 . ?
C16A H16F 0.9800 . ?
C17 H17A 0.9800 . ?
C17 H17B 0.9800 . ?
C17 H17C 0.9800 . ?
C17A H17D 0.9800 . ?
C17A H17E 0.9800 . ?
C17A H17F 0.9800 . ?
C18 H18A 0.9800 . ?
C18 H18B 0.9800 . ?
C18 H18C 0.9800 . ?
C19 H19A 0.9800 . ?
C19 H19B 0.9800 . ?
C19 H19C 0.9800 . ?
C20 C21 1.535(3) . ?
C20 C22 1.537(3) . ?
C20 C23 1.529(3) . ?
C21 H21A 0.9800 . ?
C21 H21B 0.9800 . ?
C21 H21C 0.9800 . ?
C22 H22A 0.9800 . ?
C22 H22B 0.9800 . ?
C22 H22C 0.9800 . ?
C23 H23A 0.9800 . ?
C23 H23B 0.9800 . ?
C23 H23C 0.9800 . ?
C24 C25 1.415(2) . ?
C24 C29 1.420(2) . ?
C25 C26 1.394(2) . ?
C25 C30 1.521(2) . ?
C26 H26 0.9500 . ?
C26 C27 1.380(2) . ?
C27 H27 0.9500 . ?
C27 C28 1.387(2) . ?
C28 H28 0.9500 . ?
C28 C29 1.390(2) . ?
C29 C33 1.526(2) . ?
C30 H30 1.0000 . ?
C30 C31 1.528(3) . ?
C30 C32 1.526(3) . ?
C31 H31A 0.9800 . ?
C31 H31B 0.9800 . ?
C31 H31C 0.9800 . ?
C32 H32A 0.9800 . ?
C32 H32B 0.9800 . ?
C32 H32C 0.9800 . ?
C33 H33 1.0000 . ?
C33 C34 1.532(2) . ?
C33 C35 1.533(3) . ?
C34 H34A 0.9800 . ?
C34 H34B 0.9800 . ?
C34 H34C 0.9800 . ?
C35 H35A 0.9800 . ?
C35 H35B 0.9800 . ?
C35 H35C 0.9800 . ?
C36 C37 1.413(3) . ?
C36 C41 1.411(2) . ?
C37 C38 1.399(3) . ?
C37 C42 1.527(3) . ?
C38 H38 0.9500 . ?
C38 C39 1.382(3) . ?
C39 H39 0.9500 . ?
C39 C40 1.380(3) . ?
C40 H40 0.9500 . ?
C40 C41 1.398(2) . ?
C41 C45 1.515(3) . ?
C42 H42 1.0000 . ?
C42 C43 1.528(3) . ?
C42 C44 1.537(3) . ?
C43 H43A 0.9800 . ?
C43 H43B 0.9800 . ?
C43 H43C 0.9800 . ?
C44 H44A 0.9800 . ?
C44 H44B 0.9800 . ?
C44 H44C 0.9800 . ?
C45 H45 1.0000 . ?
C45 C46 1.531(3) . ?
C45 C47 1.535(3) . ?
C46 H46A 0.9800 . ?
C46 H46B 0.9800 . ?
C46 H46C 0.9800 . ?
C47 H47A 0.9800 . ?
C47 H47B 0.9800 . ?
C47 H47C 0.9800 . ?
C50 H50 0.9500 . ?
C50 C51 1.366(4) . ?
C50 C54 1.379(3) . ?
C51 H51 0.9500 . ?
C51 C52 1.373(4) . ?
C52 H52 0.9500 . ?
C52 C53 1.424(4) . ?
C53 H53 0.9500 . ?
C53 C54 1.410(4) . ?
C54 H54 0.9500 . ?

loop_
_geom_torsion_atom_site_label_1
_geom_torsion_atom_site_label_2
_geom_torsion_atom_site_label_3
_geom_torsion_atom_site_label_4
_geom_torsion
_geom_torsion_site_symmetry_1
_geom_torsion_site_symmetry_2
_geom_torsion_site_symmetry_3
_geom_torsion_site_symmetry_4
_geom_torsion_publ_flag
Fe1 Al1 N1 C2 124.54(9) . . . . ?
Fe1 Al1 N1 C24 -42.48(13) . . . . ?
Fe1 Al1 N2 C12 -101.18(11) . . . . ?
Fe1 Al1 N2 C36 99.03(13) . . . . ?
Fe1 C50 C51 C52 61.55(16) . . . . ?
Fe1 C50 C54 C53 -60.63(14) . . . . ?
Fe1 C51 C52 C53 60.75(15) . . . . ?
Fe1 C52 C53 C54 61.79(14) . . . . ?
Fe1 C53 C54 C50 61.03(14) . . . . ?
Al1 O1 C1 C2 6.72(14) . . . . ?
Al1 O1 C1 C6 -167.65(11) . . . . ?
Al1 O1 C13 C8 170.99(11) . . . . ?
Al1 O1 C13 C12 7.59(16) . . . . ?
Al1 N1 C2 C1 -9.74(16) . . . . ?
Al1 N1 C2 C3 167.02(13) . . . . ?
Al1 N1 C24 C25 -71.79(18) . . . . ?
Al1 N1 C24 C29 101.94(16) . . . . ?
Al1 N2 C12 C11 174.13(14) . . . . ?
Al1 N2 C12 C13 -11.79(18) . . . . ?
Al1 N2 C36 C37 92.08(17) . . . . ?
Al1 N2 C36 C41 -85.50(18) . . . . ?
O1 Al1 N1 C2 10.66(10) . . . . ?
O1 Al1 N1 C24 -156.36(12) . . . . ?
O1 Al1 N2 C12 12.50(11) . . . . ?
O1 Al1 N2 C36 -147.29(14) . . . . ?
O1 C1 C2 N1 1.65(18) . . . . ?
O1 C1 C2 C3 -175.56(12) . . . . ?
O1 C1 C6 C5 175.14(12) . . . . ?
O1 C1 C6 C7 -2.64(19) . . . . ?
N1 Al1 N2 C12 93.81(12) . . . . ?
N1 Al1 N2 C36 -65.98(15) . . . . ?
N1 C2 C3 C4 -175.78(14) . . . . ?
N1 C24 C25 C26 170.77(15) . . . . ?
N1 C24 C25 C30 -8.3(2) . . . . ?
N1 C24 C29 C28 -170.17(15) . . . . ?
N1 C24 C29 C33 10.1(2) . . . . ?
N2 Al1 N1 C2 -70.01(12) . . . . ?
N2 Al1 N1 C24 122.97(12) . . . . ?
N2 C12 C13 O1 2.5(2) . . . . ?
N2 C12 C13 C8 -159.44(15) . . . . ?
N2 C36 C37 C38 -175.44(15) . . . . ?
N2 C36 C37 C42 8.3(2) . . . . ?
N2 C36 C41 C40 175.48(15) . . . . ?
N2 C36 C41 C45 -7.2(2) . . . . ?
C1 O1 C13 C8 49.20(17) . . . . ?
C1 O1 C13 C12 -114.20(14) . . . . ?
C1 C2 C3 C4 1.0(2) . . . . ?
C1 C6 C7 C8 44.09(18) . . . . ?
C1 C6 C7 C18 -74.28(17) . . . . ?
C1 C6 C7 C19 165.27(14) . . . . ?
C2 N1 C24 C25 122.07(16) . . . . ?
C2 N1 C24 C29 -64.2(2) . . . . ?
C2 C1 C6 C5 1.6(2) . . . . ?
C2 C1 C6 C7 -176.21(14) . . . . ?
C2 C3 C4 C5 -0.2(2) . . . . ?
C2 C3 C4 C14 176.58(14) . . . . ?
C3 C4 C5 C6 0.0(2) . . . . ?
C3 C4 C14 C15 53.5(2) . . . . ?
C3 C4 C14 C15A 5.5(5) . . . . ?
C3 C4 C14 C16 -65.2(2) . . . . ?
C3 C4 C14 C16A -122.8(5) . . . . ?
C3 C4 C14 C17 177.08(18) . . . . ?
C3 C4 C14 C17A 120.0(4) . . . . ?
C4 C5 C6 C1 -0.6(2) . . . . ?
C4 C5 C6 C7 176.94(14) . . . . ?
C5 C4 C14 C15 -129.7(2) . . . . ?
C5 C4 C14 C15A -177.7(4) . . . . ?
C5 C4 C14 C16 111.60(19) . . . . ?
C5 C4 C14 C16A 54.0(5) . . . . ?
C5 C4 C14 C17 -6.1(2) . . . . ?
C5 C4 C14 C17A -63.3(5) . . . . ?
C5 C6 C7 C8 -133.41(16) . . . . ?
C5 C6 C7 C18 108.23(18) . . . . ?
C5 C6 C7 C19 -12.2(2) . . . . ?
C6 C1 C2 N1 175.43(14) . . . . ?
C6 C1 C2 C3 -1.8(2) . . . . ?
C6 C7 C8 C9 129.35(16) . . . . ?
C6 C7 C8 C13 -40.18(18) . . . . ?
C7 C8 C9 C10 -165.99(15) . . . . ?
C7 C8 C13 O1 -4.6(2) . . . . ?
C7 C8 C13 C12 156.62(15) . . . . ?
C8 C9 C10 C11 3.9(3) . . . . ?
C8 C9 C10 C20 177.69(16) . . . . ?
C9 C8 C13 O1 -175.17(13) . . . . ?
C9 C8 C13 C12 -14.0(2) . . . . ?
C9 C10 C11 C12 -2.2(3) . . . . ?
C9 C10 C20 C21 50.4(2) . . . . ?
C9 C10 C20 C22 -67.4(2) . . . . ?
C9 C10 C20 C23 173.00(18) . . . . ?
C10 C11 C12 N2 167.55(16) . . . . ?
C10 C11 C12 C13 -6.6(2) . . . . ?
C11 C10 C20 C21 -135.92(18) . . . . ?
C11 C10 C20 C22 106.26(19) . . . . ?
C11 C10 C20 C23 -13.3(3) . . . . ?
C11 C12 C13 O1 177.35(13) . . . . ?
C11 C12 C13 C8 15.4(2) . . . . ?
C12 N2 C36 C37 -66.94(19) . . . . ?
C12 N2 C36 C41 115.49(17) . . . . ?
C13 O1 C1 C2 129.16(13) . . . . ?
C13 O1 C1 C6 -45.22(16) . . . . ?
C13 C8 C9 C10 3.6(2) . . . . ?
C14 C4 C5 C6 -176.77(14) . . . . ?
C18 C7 C8 C9 -112.85(18) . . . . ?
C18 C7 C8 C13 77.62(17) . . . . ?
C19 C7 C8 C9 8.2(2) . . . . ?
C19 C7 C8 C13 -161.30(15) . . . . ?
C20 C10 C11 C12 -175.84(16) . . . . ?
C24 N1 C2 C1 158.04(13) . . . . ?
C24 N1 C2 C3 -25.2(2) . . . . ?
C24 C25 C26 C27 0.3(3) . . . . ?
C24 C25 C30 C31 113.42(19) . . . . ?
C24 C25 C30 C32 -122.81(19) . . . . ?
C24 C29 C33 C34 -127.70(17) . . . . ?
C24 C29 C33 C35 110.40(18) . . . . ?
C25 C24 C29 C28 3.5(2) . . . . ?
C25 C24 C29 C33 -176.22(15) . . . . ?
C25 C26 C27 C28 2.0(3) . . . . ?
C26 C25 C30 C31 -65.6(2) . . . . ?
C26 C25 C30 C32 58.1(2) . . . . ?
C26 C27 C28 C29 -1.4(3) . . . . ?
C27 C28 C29 C24 -1.3(2) . . . . ?
C27 C28 C29 C33 178.45(16) . . . . ?
C28 C29 C33 C34 52.5(2) . . . . ?
C28 C29 C33 C35 -69.3(2) . . . . ?
C29 C24 C25 C26 -3.0(2) . . . . ?
C29 C24 C25 C30 177.91(15) . . . . ?
C30 C25 C26 C27 179.38(16) . . . . ?
C36 N2 C12 C11 -23.8(2) . . . . ?
C36 N2 C12 C13 150.25(14) . . . . ?
C36 C37 C38 C39 -0.5(3) . . . . ?
C36 C37 C42 C43 -124.87(19) . . . . ?
C36 C37 C42 C44 112.8(2) . . . . ?
C36 C41 C45 C46 157.19(17) . . . . ?
C36 C41 C45 C47 -78.2(2) . . . . ?
C37 C36 C41 C40 -2.1(2) . . . . ?
C37 C36 C41 C45 175.27(16) . . . . ?
C37 C38 C39 C40 -1.1(3) . . . . ?
C38 C37 C42 C43 58.9(2) . . . . ?
C38 C37 C42 C44 -63.5(2) . . . . ?
C38 C39 C40 C41 1.2(3) . . . . ?
C39 C40 C41 C36 0.4(3) . . . . ?
C39 C40 C41 C45 -176.90(17) . . . . ?
C40 C41 C45 C46 -25.5(3) . . . . ?
C40 C41 C45 C47 99.1(2) . . . . ?
C41 C36 C37 C38 2.1(2) . . . . ?
C41 C36 C37 C42 -174.14(16) . . . . ?
C42 C37 C38 C39 175.95(17) . . . . ?
C50 C51 C52 Fe1 -61.56(16) . . . . ?
C50 C51 C52 C53 -0.8(3) . . . . ?
C51 C50 C54 Fe1 60.48(15) . . . . ?
C51 C50 C54 C53 -0.2(2) . . . . ?
C51 C52 C53 Fe1 -61.09(16) . . . . ?
C51 C52 C53 C54 0.7(2) . . . . ?
C52 C53 C54 Fe1 -61.37(15) . . . . ?
C52 C53 C54 C50 -0.3(2) . . . . ?
C54 C50 C51 Fe1 -60.93(15) . . . . ?
C54 C50 C51 C52 0.6(3) . . . . ?
